data_2008443
loop_
_publ_author_name
'Thu\'ery, Pierre'
'Nierlich, Martine'
'Wang, Zhen-He'
'Hirose, Takuji'

_publ_section_title
;
 Imide and tribenzyl ester derivatives of Kemp's triacid
;
_journal_issue 5
_journal_name_full 'Acta Crystallographica Section C'
_journal_page_first 808
_journal_page_last 811
_journal_paper_doi 10.1107/S0108270198018241
_journal_volume 55
_journal_year 1999
_chemical_formula_sum 'C33 H36 O6'
_chemical_formula_weight 528.62
_space_group_IT_number 14
_symmetry_cell_setting monoclinic
_symmetry_space_group_name_Hall '-P 2ybc'
_symmetry_space_group_name_H-M 'P 1 21/c 1'
_audit_creation_method SHELXL
_cell_angle_alpha 90.00
_cell_angle_beta 90.1860(10)
_cell_angle_gamma 90.00
_cell_formula_units_Z 4
_cell_length_a 14.5445(5)
_cell_length_b 9.6680(2)
_cell_length_c 19.8101(7)
_cell_measurement_reflns_used 21241
_cell_measurement_temperature 123(2)
_cell_measurement_theta_max 26
_cell_measurement_theta_min 3
_cell_volume 2785.61(15)
_computing_cell_refinement 'HKL (Otwinowski & Minor, 1997)'
_computing_data_collection 'Kappa-CCD Software (Nonius, 1997)'
_computing_data_reduction HKL
_computing_molecular_graphics 'SHELXTL (Bruker, 1997)'
_computing_publication_material SHELXTL
_computing_structure_refinement 'SHELXL93 (Sheldrick, 1993)'
_computing_structure_solution 'SHELXS86 (Sheldrick, 1990)'
_diffrn_ambient_temperature 123(2)
_diffrn_detector_area_resol_mean 18
_diffrn_measurement_device 'Nonius Kappa-CCD'
_diffrn_measurement_method '\f rotation scans with 2\% steps'
_diffrn_radiation_monochromator graphite
_diffrn_radiation_source 'fine-focus sealed tube'
_diffrn_radiation_type MoK\a
_diffrn_radiation_wavelength 0.71073
_diffrn_reflns_av_R_equivalents 0.031
_diffrn_reflns_av_sigmaI/netI 0.0382
_diffrn_reflns_limit_h_max 17
_diffrn_reflns_limit_h_min -17
_diffrn_reflns_limit_k_max 10
_diffrn_reflns_limit_k_min 0
_diffrn_reflns_limit_l_max 23
_diffrn_reflns_limit_l_min -23
_diffrn_reflns_number 21241
_diffrn_reflns_theta_max 26.38
_diffrn_reflns_theta_min 2.73
_diffrn_standards_decay_% none
_exptl_absorpt_coefficient_mu 0.086
_exptl_absorpt_correction_type none
_exptl_crystal_colour colourless
_exptl_crystal_density_diffrn 1.260
_exptl_crystal_density_method 'not measured'
_exptl_crystal_description Platelet
_exptl_crystal_F_000 1128
_exptl_crystal_size_max 0.60
_exptl_crystal_size_mid 0.60
_exptl_crystal_size_min 0.30
_refine_diff_density_max 0.22
_refine_diff_density_min -0.19
_refine_ls_extinction_coef 0.0135(17)
_refine_ls_extinction_method SHELXL97
_refine_ls_goodness_of_fit_all 1.032
_refine_ls_goodness_of_fit_obs 1.046
_refine_ls_hydrogen_treatment constr
_refine_ls_matrix_type full
_refine_ls_number_parameters 353
_refine_ls_number_reflns 5082
_refine_ls_number_restraints 0
_refine_ls_restrained_S_all 1.069
_refine_ls_restrained_S_obs 1.046
_refine_ls_R_factor_all 0.063
_refine_ls_R_factor_obs .044
_refine_ls_shift/esd_max <0.001
_refine_ls_shift/esd_mean 0.000
_refine_ls_structure_factor_coef Fsqd
_refine_ls_weighting_details 'w = 1/[\s^2^(Fo^2^)+(0.0463P)^2^+1.2102P] where P = (Fo^2^+2Fc^2^)/3'
_refine_ls_weighting_scheme calc
_refine_ls_wR_factor_all 0.115
_refine_ls_wR_factor_obs .099
_reflns_number_observed 4030
_reflns_number_total 5104
_reflns_observed_criterion I>2\s(I)
_cod_data_source_file bk1450.cif
_cod_data_source_block 3
_cod_depositor_comments
;
The following automatic conversions were performed:
'_symmetry_cell_setting' value 'Monoclinic' changed to 'monoclinic'
according to '/home/saulius/struct/CIF-dictionaries/cif_core.dic'
dictionary named 'cif_core.dic' version 2.4.1 from 2010-06-29.

Automatic conversion script
Id: cif_fix_enum 1527 2010-12-29 10:47:43Z saulius 

The following automatic conversions were performed:

'_symmetry_cell_setting' value 'Monoclinic' changed to 'monoclinic'
according to /home/saulius/struct/CIF-dictionaries/cif_core.dic
dictionary named 'cif_core.dic' version 2.4.1 from 2010-06-29.

Automatic conversion script
Id: cif_fix_values 1715 2011-07-08 13:25:40Z adriana 

The following automatic conversions were performed:

'_refine_ls_weighting_scheme' value 'calc w =
1/[\s^2^(Fo^2^)+(0.0463P)^2^+1.2102P] where P = (Fo^2^+2Fc^2^)/3' was
changed to 'calc'. New tag '_refine_ls_weighting_details' was
created. The value of the new tag was set to 'w =
1/[\s^2^(Fo^2^)+(0.0463P)^2^+1.2102P] where P = (Fo^2^+2Fc^2^)/3'.

Automatic conversion script
Id: cif_fix_values 3143 2015-03-26 13:38:13Z robertas 
;
_cod_original_cell_volume 2785(2)
_cod_original_sg_symbol_H-M 'P 21/c'
_cod_database_code 2008443
_cod_database_fobs_code 2008443

loop_
_symmetry_equiv_pos_as_xyz
'x, y, z'
'-x, y+1/2, -z+1/2'
'-x, -y, -z'
'x, -y-1/2, z-1/2'

loop_
_atom_site_aniso_label
_atom_site_aniso_U_11
_atom_site_aniso_U_22
_atom_site_aniso_U_33
_atom_site_aniso_U_12
_atom_site_aniso_U_13
_atom_site_aniso_U_23
O1 .0423(7) .0263(8) .0365(7) .0039(5) .0037(5) .0022(5)
O2 .0277(6) .0282(7) .0293(6) -.0001(5) .0020(5) -.0022(5)
O3 .0359(7) .0309(7) .0325(7) .0008(5) -.0082(5) .0008(5)
O4 .0334(6) .0217(7) .0319(7) .0022(5) -.0049(5) .0009(5)
O5 .0291(6) .0342(8) .0337(7) .0020(5) .0028(5) -.0059(5)
O6 .0241(6) .0290(7) .0321(6) .0023(5) -.0050(5) -.0045(5)
C1 .0249(8) .0262(10) .0278(9) -.0004(6) -.0022(6) -.0005(6)
C2 .0279(8) .0259(10) .0282(9) .0021(6) -.0037(7) -.0015(7)
C3 .0258(8) .0264(10) .0269(9) .0019(6) -.0002(6) .0007(6)
C4 .0254(8) .0240(9) .0274(9) .0016(6) .0002(6) -.0010(6)
C5 .0258(8) .0215(9) .0266(8) .0023(6) -.0011(6) -.0002(6)
C6 .0267(8) .0239(9) .0282(9) -.0002(6) .0006(6) -.0002(6)
C7 .0288(9) .0354(11) .0357(10) -.0030(7) -.0030(7) -.0010(8)
C8 .0224(8) .0304(11) .0290(9) .0021(6) -.0021(6) .0009(7)
C9 .0332(9) .0270(10) .0330(10) .0058(7) .0017(7) -.0032(7)
C10 .0290(9) .0300(10) .0301(9) -.0030(7) -.0028(7) -.0054(7)
C11 .0279(9) .0418(12) .0369(10) -.0022(7) -.0010(7) -.0071(8)
C12 .0345(10) .0619(15) .0374(11) -.0147(9) .0065(8) -.0130(9)
C13 .0580(13) .0503(14) .0298(10) -.0236(10) -.0005(9) -.0010(9)
C14 .0590(13) .0368(12) .0344(11) -.0068(9) -.0050(9) .0009(8)
C15 .0393(10) .0346(11) .0326(10) .0007(8) -.0010(8) -.0032(8)
C16 .0359(9) .0319(10) .0288(9) .0045(7) .0029(7) .0021(7)
C17 .0259(8) .0284(10) .0262(9) .0021(6) .0014(7) .0045(7)
C18 .0375(10) .0227(10) .0396(10) -.0012(7) -.0064(8) -.0021(7)
C19 .0371(9) .0246(10) .0294(9) .0045(7) -.0025(7) -.0052(7)
C20 .0361(10) .0346(12) .0503(12) .0047(8) -.0024(8) -.0086(9)
C21 .0421(12) .050(2) .075(2) .0191(10) -.0169(11) -.0239(12)
C22 .082(2) .049(2) .0581(15) .0382(13) -.0333(13) -.0204(12)
C23 .098(2) .0301(13) .0353(11) .0208(11) -.0090(11) -.0009(8)
C24 .0534(12) .0298(11) .0318(10) .0035(8) .0018(8) -.0037(7)
C25 .0318(9) .0254(10) .0297(9) .0040(7) -.0001(7) .0018(7)
C26 .0253(8) .0243(10) .0262(8) .0017(6) -.0019(7) .0037(6)
C27 .0326(9) .0252(10) .0377(10) .0023(7) -.0091(7) -.0049(7)
C28 .0267(8) .0257(10) .0266(9) .0012(6) -.0013(6) -.0030(7)
C29 .0286(9) .0294(10) .0337(10) -.0044(7) -.0021(7) -.0003(7)
C30 .0412(10) .0263(11) .0350(10) -.0029(7) -.0079(8) .0020(7)
C31 .0319(9) .0314(11) .0395(10) .0036(7) -.0105(8) -.0027(8)
C32 .0242(8) .0324(11) .0420(11) -.0026(7) -.0022(7) -.0049(8)
C33 .0318(9) .0252(10) .0316(9) -.0016(7) .0009(7) .0001(7)

loop_
_atom_site_label
_atom_site_fract_x
_atom_site_fract_y
_atom_site_fract_z
_atom_site_U_iso_or_equiv
_atom_site_thermal_displace_type
_atom_site_calc_flag
_atom_site_refinement_flags
_atom_site_occupancy
_atom_site_disorder_group
_atom_site_type_symbol
O1 .19676(8) .42304(13) .57479(6) .0350(3) Uani d . 1 . O
O2 .13594(7) .26194(12) .64306(6) .0284(3) Uani d . 1 . O
O3 .41333(8) .43808(13) .55115(6) .0331(3) Uani d . 1 . O
O4 .32492(8) .50549(12) .46397(6) .0290(3) Uani d . 1 . O
O5 .33300(8) .27032(13) .67324(6) .0323(3) Uani d . 1 . O
O6 .48102(7) .23537(12) .64384(6) .0284(3) Uani d . 1 . O
C1 .20332(11) .1799(2) .54192(8) .0263(4) Uani d . 1 . C
C2 .24605(11) .2267(2) .47479(8) .0273(4) Uani d . 1 . C
H2A .21180 .3065 .45887 .033 Uiso calc R 1 . H
H2B .23691 .1533 .44209 .033 Uiso calc R 1 . H
C3 .34948(11) .2652(2) .47483(8) .0264(4) Uani d . 1 . C
C4 .40482(11) .1551(2) .51356(8) .0256(4) Uani d . 1 . C
H4A .46683 .1900 .51965 .031 Uiso calc R 1 . H
H4B .40896 .0736 .48517 .031 Uiso calc R 1 . H
C5 .36901(11) .1093(2) .58302(8) .0246(4) Uani d . 1 . C
C6 .26611(10) .0749(2) .57827(8) .0263(4) Uani d . 1 . C
H6A .24312 .0628 .62380 .032 Uiso calc R 1 . H
H6B .25994 -.0134 .55544 .032 Uiso calc R 1 . H
C7 .11184(11) .1057(2) .52547(9) .0333(4) Uani d . 1 . C
H7A .12371 .0275 .49697 .050 Uiso calc R 1 . H
H7B .07124 .1686 .50263 .050 Uiso calc R 1 . H
H7C .08374 .0750 .56661 .050 Uiso calc R 1 . H
C8 .18072(11) .3029(2) .58718(8) .0273(4) Uani d . 1 . C
C9 .12293(12) .3662(2) .69468(8) .0311(4) Uani d . 1 . C
H9A .07702 .4329 .68040 .037 Uiso calc R 1 . H
H9B .18011 .4147 .70338 .037 Uiso calc R 1 . H
C10 .09161(11) .2917(2) .75695(9) .0297(4) Uani d . 1 . C
C11 .01462(12) .3364(2) .79237(9) .0356(4) Uani d . 1 . C
H11A -.01872 .4123 .77703 .043 Uiso calc R 1 . H
C12 -.01249(13) .2677(2) .85069(10) .0446(5) Uani d . 1 . C
H12A -.06349 .2984 .87461 .054 Uiso calc R 1 . H
C13 .03631(15) .1537(2) .87316(10) .0460(5) Uani d . 1 . C
H13A .01768 .1073 .91188 .055 Uiso calc R 1 . H
C14 .11268(15) .1089(2) .83813(9) .0434(5) Uani d . 1 . C
H14A .14525 .0319 .85311 .052 Uiso calc R 1 . H
C15 .14062(13) .1784(2) .78086(9) .0355(4) Uani d . 1 . C
H15A .19285 .1490 .75801 .043 Uiso calc R 1 . H
C16 .38271(12) .2663(2) .40095(8) .0322(4) Uani d . 1 . C
H16A .37309 .1767 .38128 .048 Uiso calc R 1 . H
H16B .44700 .2886 .39974 .048 Uiso calc R 1 . H
H16C .34872 .3343 .37586 .048 Uiso calc R 1 . H
C17 .36663(11) .4094(2) .50279(8) .0269(4) Uani d . 1 . C
C18 .32911(12) .6471(2) .48811(9) .0333(4) Uani d . 1 . C
H18A .38982 .6856 .48072 .040 Uiso calc R 1 . H
H18B .31563 .6509 .53600 .040 Uiso calc R 1 . H
C19 .25835(12) .7259(2) .44866(9) .0304(4) Uani d . 1 . C
C20 .16693(13) .6850(2) .45224(10) .0403(5) Uani d . 1 . C
H20A .14969 .6145 .48151 .048 Uiso calc R 1 . H
C21 .1015(2) .7493(3) .41224(13) .0558(6) Uani d . 1 . C
H21A .0406 .7203 .41389 .067 Uiso calc R 1 . H
C22 .1260(2) .8559(3) .37011(12) .0632(8) Uani d . 1 . C
H22A .0817 .8988 .34346 .076 Uiso calc R 1 . H
C23 .2159(2) .8992(2) .36725(10) .0546(6) Uani d . 1 . C
H23A .2321 .9724 .33925 .065 Uiso calc R 1 . H
C24 .28295(14) .8337(2) .40622(9) .0383(4) Uani d . 1 . C
H24A .34393 .8622 .40378 .046 Uiso calc R 1 . H
C25 .41990(11) -.0242(2) .60382(8) .0290(4) Uani d . 1 . C
H25A .40906 -.0947 .57061 .043 Uiso calc R 1 . H
H25B .39763 -.0550 .64685 .043 Uiso calc R 1 . H
H25C .48466 -.0060 .60695 .043 Uiso calc R 1 . H
C26 .38923(11) .2155(2) .63760(8) .0253(4) Uani d . 1 . C
C27 .51169(12) .3476(2) .68709(9) .0319(4) Uani d . 1 . C
H27A .46211 .3760 .71663 .038 Uiso calc R 1 . H
H27B .52950 .4264 .65979 .038 Uiso calc R 1 . H
C28 .59217(11) .2990(2) .72834(8) .0263(4) Uani d . 1 . C
C29 .58382(12) .1831(2) .76962(9) .0306(4) Uani d . 1 . C
H29A .52848 .1349 .77073 .037 Uiso calc R 1 . H
C30 .65679(12) .1386(2) .80897(9) .0342(4) Uani d . 1 . C
H30A .65063 .0608 .83619 .041 Uiso calc R 1 . H
C31 .73928(12) .2109(2) .80762(9) .0343(4) Uani d . 1 . C
H31A .78844 .1816 .83415 .041 Uiso calc R 1 . H
C32 .74847(11) .3261(2) .76692(9) .0329(4) Uani d . 1 . C
H32A .80374 .3744 .76624 .039 Uiso calc R 1 . H
C33 .67536(11) .3698(2) .72704(8) .0295(4) Uani d . 1 . C
H33A .68207 .4468 .69935 .035 Uiso calc R 1 . H

loop_
_atom_type_symbol
_atom_type_description
_atom_type_scat_dispersion_real
_atom_type_scat_dispersion_imag
_atom_type_scat_source
C C 0.0033 0.0016 'International Tables Vol C Tables 4.2.6.8 and 6.1.1.4'
H H 0.0000 0.0000 'International Tables Vol C Tables 4.2.6.8 and 6.1.1.4'
O O 0.0106 0.0060 'International Tables Vol C Tables 4.2.6.8 and 6.1.1.4'

loop_
_geom_angle_atom_site_label_1
_geom_angle_atom_site_label_2
_geom_angle_atom_site_label_3
_geom_angle
_geom_angle_publ_flag
C8 O2 C9 116.14(13) no
C17 O4 C18 116.32(13) no
C26 O6 C27 117.44(12) no
C8 C1 C2 111.51(14) no
C8 C1 C6 111.54(13) no
C2 C1 C6 110.93(13) no
C8 C1 C7 107.38(13) no
C2 C1 C7 107.73(13) no
C6 C1 C7 107.53(14) no
C1 C2 C3 117.73(13) no
C17 C3 C4 111.58(13) no
C17 C3 C16 106.74(13) no
C4 C3 C16 108.23(13) no
C17 C3 C2 112.24(13) no
C4 C3 C2 109.91(13) no
C16 C3 C2 107.95(13) no
C3 C4 C5 117.87(13) no
C26 C5 C6 112.12(13) no
C26 C5 C4 112.12(13) no
C6 C5 C4 109.90(13) no
C26 C5 C25 106.48(13) no
C6 C5 C25 107.55(13) no
C4 C5 C25 108.44(13) no
C5 C6 C1 117.48(13) no
O1 C8 O2 122.9(2) no
O1 C8 C1 125.95(15) no
O2 C8 C1 111.08(14) no
O2 C9 C10 106.70(14) no
C15 C10 C11 119.0(2) no
C15 C10 C9 120.1(2) no
C11 C10 C9 120.8(2) no
C12 C11 C10 120.1(2) no
C13 C12 C11 120.1(2) no
C14 C13 C12 120.1(2) no
C15 C14 C13 119.9(2) no
C14 C15 C10 120.8(2) no
O3 C17 O4 123.1(2) no
O3 C17 C3 126.31(15) no
O4 C17 C3 110.54(13) no
O4 C18 C19 106.24(13) no
C24 C19 C20 119.6(2) no
C24 C19 C18 121.3(2) no
C20 C19 C18 119.0(2) no
C21 C20 C19 120.0(2) no
C22 C21 C20 120.4(2) no
C23 C22 C21 120.1(2) no
C22 C23 C24 120.2(2) no
C19 C24 C23 119.7(2) no
O5 C26 O6 123.7(2) no
O5 C26 C5 125.73(15) no
O6 C26 C5 110.45(13) no
O6 C27 C28 108.96(13) no
C33 C28 C29 119.0(2) no
C33 C28 C27 120.9(2) no
C29 C28 C27 120.1(2) no
C30 C29 C28 120.8(2) no
C29 C30 C31 119.6(2) no
C32 C31 C30 120.1(2) no
C31 C32 C33 120.1(2) no
C28 C33 C32 120.3(2) no

loop_
_geom_bond_atom_site_label_1
_geom_bond_atom_site_label_2
_geom_bond_site_symmetry_2
_geom_bond_distance
_geom_bond_publ_flag
O1 C8 . 1.210(2) no
O2 C8 . 1.346(2) no
O2 C9 . 1.449(2) no
O3 C17 . 1.205(2) no
O4 C17 . 1.349(2) no
O4 C18 . 1.451(2) no
O5 C26 . 1.205(2) no
O6 C26 . 1.354(2) no
O6 C27 . 1.452(2) no
C1 C8 . 1.526(2) no
C1 C2 . 1.538(2) no
C1 C6 . 1.542(2) no
C1 C7 . 1.545(2) no
C2 C3 . 1.550(2) no
C3 C17 . 1.520(2) no
C3 C4 . 1.538(2) no
C3 C16 . 1.543(2) no
C4 C5 . 1.538(2) no
C5 C26 . 1.519(2) no
C5 C6 . 1.536(2) no
C5 C25 . 1.544(2) no
C9 C10 . 1.500(2) no
C10 C15 . 1.390(3) no
C10 C11 . 1.392(2) no
C11 C12 . 1.391(3) no
C12 C13 . 1.383(3) no
C13 C14 . 1.382(3) no
C14 C15 . 1.381(3) no
C18 C19 . 1.499(2) no
C19 C24 . 1.387(3) no
C19 C20 . 1.389(3) no
C20 C21 . 1.384(3) no
C21 C22 . 1.373(4) no
C22 C23 . 1.375(4) no
C23 C24 . 1.394(3) no
C27 C28 . 1.501(2) no
C28 C33 . 1.391(2) no
C28 C29 . 1.393(2) no
C29 C30 . 1.383(2) no
C30 C31 . 1.389(3) no
C31 C32 . 1.382(3) no
C32 C33 . 1.389(2) no
